data_7105950
loop_
_publ_author_name
L
'Laura Hancock'
'Lydia Gilday'
'Nathan Kilah'
'Christopher Serpell'
'Paul Beer'

_publ_section_title
;
 A New Synthetic Route to Chloride Selective [2]Catenanes
;
_journal_name_full Chem.Commun.
_journal_page_first 1725
_journal_paper_doi 10.1039/c0cc04683c
_journal_volume 47
_journal_year 2011
_chemical_formula_moiety 'C30 H36 N3 O8, C30 H34 N2 O8, F6 P, H2 O'
_chemical_formula_sum 'C60 H72 F6 N5 O17 P'
_chemical_formula_weight 1280.22
_space_group_IT_number 2
_symmetry_cell_setting triclinic
_symmetry_space_group_name_Hall '-P 1'
_symmetry_space_group_name_H-M 'P -1'
_atom_sites_solution_hydrogens geom
_atom_sites_solution_primary direct
_audit_creation_date 10-11-23
_audit_creation_method CRYSTALS_ver_14.07
_cell_angle_alpha 74.5452(5)
_cell_angle_beta 78.3493(5)
_cell_angle_gamma 85.1917(5)
_cell_formula_units_Z 2
_cell_length_a 9.74820(10)
_cell_length_b 14.2731(2)
_cell_length_c 23.7801(3)
_cell_measurement_reflns_used 13080
_cell_measurement_temperature 150
_cell_measurement_theta_max 27
_cell_measurement_theta_min 5
_cell_volume 3121.77(7)
_computing_cell_refinement 'DENZO/SCALEPACK (Otwinowski & Minor, 1997)'
_computing_data_collection 'COLLECT (Nonius, 2001).'
_computing_data_reduction 'DENZO/SCALEPACK (Otwinowski & Minor, 1997)'
_computing_molecular_graphics 'CAMERON (Watkin et al., 1996)'
_computing_publication_material 'CRYSTALS (Betteridge et al., 2003)'
_computing_structure_refinement 'CRYSTALS (Betteridge et al., 2003)'
_computing_structure_solution 'Superflip (Palatinus & Chapuis, 2007)'
_diffrn_ambient_temperature 150
_diffrn_measured_fraction_theta_full 0.991
_diffrn_measured_fraction_theta_max 0.988
_diffrn_measurement_device Area
_diffrn_measurement_device_type 'Nonius KappaCCD'
_diffrn_measurement_method \w
_diffrn_radiation_monochromator graphite
_diffrn_radiation_type 'Mo K\a'
_diffrn_radiation_wavelength 0.71073
_diffrn_reflns_av_R_equivalents 0.030
_diffrn_reflns_limit_h_max 12
_diffrn_reflns_limit_h_min -12
_diffrn_reflns_limit_k_max 18
_diffrn_reflns_limit_k_min -18
_diffrn_reflns_limit_l_max 29
_diffrn_reflns_limit_l_min -30
_diffrn_reflns_number 52283
_diffrn_reflns_theta_full 27.000
_diffrn_reflns_theta_max 27.551
_diffrn_reflns_theta_min 5.112
_diffrn_standards_number 0
_exptl_absorpt_coefficient_mu 0.135
_exptl_absorpt_correction_T_max 0.97
_exptl_absorpt_correction_T_min 0.93
_exptl_absorpt_correction_type multi-scan
_exptl_absorpt_process_details 'DENZO/SCALEPACK (Otwinowski & Minor, 1997)'
_exptl_crystal_colour yellow
_exptl_crystal_density_diffrn 1.362
_exptl_crystal_density_method 'not measured'
_exptl_crystal_description block
_exptl_crystal_F_000 1344
_exptl_crystal_size_max 0.310
_exptl_crystal_size_mid 0.260
_exptl_crystal_size_min 0.200
_refine_diff_density_max 0.51
_refine_diff_density_min -0.42
_refine_ls_extinction_method None
_refine_ls_goodness_of_fit_ref 0.9462
_refine_ls_hydrogen_treatment none
_refine_ls_matrix_type full
_refine_ls_number_parameters 802
_refine_ls_number_reflns 14263
_refine_ls_number_restraints 0
_refine_ls_R_factor_all 0.0785
_refine_ls_R_factor_gt 0.0501
_refine_ls_shift/su_max 0.0003573
_refine_ls_shift/su_mean 0.0000269
_refine_ls_structure_factor_coef Fsqd
_refine_ls_weighting_details
;
Method, part 1, Chebychev polynomial, (Watkin, 1994, Prince, 1982)
[weight] = 1.0/[A~0~*T~0~(x)+A~1~*T~1~(x) ... +A~n-1~]*T~n-1~(x)]
where A~i~ are the Chebychev coefficients listed below and x= Fcalc/Fmax
Method = Robust Weighting (Prince, 1982)
W = [weight] * [1-(deltaF/6*sigmaF)^2^]^2^
A~i~ are:
17.5 25.6 12.4 3.11
;
_refine_ls_weighting_scheme calc
_refine_ls_wR_factor_all 0.1321
_refine_ls_wR_factor_gt 0.1095
_refine_ls_wR_factor_ref 0.1321
_reflns_limit_h_max 12
_reflns_limit_h_min -12
_reflns_limit_k_max 18
_reflns_limit_k_min -17
_reflns_limit_l_max 30
_reflns_limit_l_min 0
_reflns_number_gt 10210
_reflns_number_total 14264
_reflns_threshold_expression I>2.0\s(I)
_oxford_diffrn_Wilson_B_factor 2.74
_oxford_diffrn_Wilson_scale 6.92
_oxford_refine_ls_r_factor_ref 0.0785
_oxford_refine_ls_scale 0.3919(3)
_oxford_reflns_number_all 14263
_oxford_reflns_threshold_expression_ref I>-3.0\s(I)
_oxford_structure_analysis_title 048CJS10
_cod_data_source_file C0CC04683C.TXT
_cod_data_source_block 5PF6
_cod_original_sg_symbol_H-M 'P -1 '
_cod_original_formula_sum 'C60 H72 F6 N5 O17 P1'
_cod_database_code 7105950

loop_
_symmetry_equiv_pos_as_xyz
x,y,z
-x,-y,-z

loop_
_atom_site_label
_atom_site_type_symbol
_atom_site_fract_x
_atom_site_fract_y
_atom_site_fract_z
_atom_site_U_iso_or_equiv
_atom_site_occupancy
_atom_site_adp_type
_atom_site_refinement_flags_posn
_atom_site_refinement_flags_adp
_atom_site_refinement_flags_occupancy
_atom_site_disorder_assembly
_atom_site_disorder_group
_oxford_atom_site_special_shape
_atom_site_attached_hydrogens
P1 P 0.31581(6) -0.00348(4) 0.27059(3) 0.0359 1.0000 Uani . . . . . . .
F2 F 0.45005(17) 0.04092(15) 0.28124(9) 0.0675 1.0000 Uani . . . . . . .
F3 F 0.22087(17) 0.03448(12) 0.32435(7) 0.0559 1.0000 Uani . . . . . . .
F4 F 0.41047(17) -0.03868(11) 0.21662(7) 0.0506 1.0000 Uani . . . . . . .
F5 F 0.28655(15) 0.09831(10) 0.22568(7) 0.0487 1.0000 Uani . . . . . . .
F6 F 0.18086(18) -0.04511(13) 0.25963(9) 0.0650 1.0000 Uani . . . . . . .
F7 F 0.3445(2) -0.10443(14) 0.31529(8) 0.0813 1.0000 Uani . . . . . . .
O8 O 0.61884(16) 0.55408(11) 0.25318(7) 0.0337 1.0000 Uani . . . . . . .
C9 C 0.6685(2) 0.60616(14) 0.20381(9) 0.0274 1.0000 Uani . . . . . . .
N10 N 0.61377(18) 0.69383(13) 0.18112(8) 0.0306 1.0000 Uani . . . . . . .
C11 C 0.4996(2) 0.73997(15) 0.21478(10) 0.0314 1.0000 Uani . . . . . . .
C12 C 0.3711(2) 0.75954(17) 0.18637(11) 0.0370 1.0000 Uani . . . . . . .
O13 O 0.30823(17) 0.67253(13) 0.18664(7) 0.0409 1.0000 Uani . . . . . . .
C14 C 0.2299(2) 0.62157(17) 0.23903(10) 0.0344 1.0000 Uani . . . . . . .
C15 C 0.1952(2) 0.65114(17) 0.29112(11) 0.0367 1.0000 Uani . . . . . . .
C16 C 0.1101(2) 0.59442(16) 0.34083(10) 0.0345 1.0000 Uani . . . . . . .
C17 C 0.0582(2) 0.50899(16) 0.33796(10) 0.0327 1.0000 Uani . . . . . . .
O18 O -0.02646(17) 0.44716(11) 0.38424(7) 0.0364 1.0000 Uani . . . . . . .
C19 C -0.0674(2) 0.47771(17) 0.43807(10) 0.0363 1.0000 Uani . . . . . . .
C20 C -0.1550(2) 0.40033(17) 0.48307(11) 0.0380 1.0000 Uani . . . . . . .
O21 O -0.06703(17) 0.32036(12) 0.50511(7) 0.0405 1.0000 Uani . . . . . . .
C22 C -0.1450(3) 0.24441(19) 0.54772(11) 0.0432 1.0000 Uani . . . . . . .
C23 C -0.0458(3) 0.1687(2) 0.57549(11) 0.0489 1.0000 Uani . . . . . . .
O24 O 0.02999(18) 0.12494(14) 0.53087(8) 0.0484 1.0000 Uani . . . . . . .
C25 C 0.1257(3) 0.0498(2) 0.55293(12) 0.0533 1.0000 Uani . . . . . . .
C26 C 0.2434(3) 0.04164(18) 0.50238(12) 0.0450 1.0000 Uani . . . . . . .
O27 O 0.32504(18) 0.12589(13) 0.48976(8) 0.0446 1.0000 Uani . . . . . . .
C28 C 0.4492(2) 0.12962(16) 0.44974(10) 0.0348 1.0000 Uani . . . . . . .
C29 C 0.4845(2) 0.07154(17) 0.41055(10) 0.0353 1.0000 Uani . . . . . . .
C30 C 0.6113(2) 0.08345(16) 0.37032(9) 0.0315 1.0000 Uani . . . . . . .
C31 C 0.7019(2) 0.15381(15) 0.36899(9) 0.0288 1.0000 Uani . . . . . . .
O32 O 0.82857(15) 0.17140(11) 0.33071(7) 0.0317 1.0000 Uani . . . . . . .
C33 C 0.8584(2) 0.12294(15) 0.28406(9) 0.0305 1.0000 Uani . . . . . . .
C34 C 0.9791(2) 0.17355(16) 0.23904(10) 0.0317 1.0000 Uani . . . . . . .
N35 N 0.93680(18) 0.27264(13) 0.21082(8) 0.0313 1.0000 Uani . . . . . . .
C36 C 1.0295(2) 0.34169(15) 0.18429(9) 0.0279 1.0000 Uani . . . . . . .
O37 O 1.15758(15) 0.32527(12) 0.17913(8) 0.0385 1.0000 Uani . . . . . . .
C38 C 0.9718(2) 0.44169(15) 0.16018(9) 0.0279 1.0000 Uani . . . . . . .
C39 C 0.8461(2) 0.47677(15) 0.18821(9) 0.0271 1.0000 Uani . . . . . . .
C40 C 0.7983(2) 0.57223(15) 0.16735(9) 0.0281 1.0000 Uani . . . . . . .
C41 C 0.8764(3) 0.63165(16) 0.11685(10) 0.0371 1.0000 Uani . . . . . . .
C42 C 1.0017(3) 0.59648(18) 0.08889(11) 0.0420 1.0000 Uani . . . . . . .
C43 C 1.0513(2) 0.50293(17) 0.11062(10) 0.0358 1.0000 Uani . . . . . . .
C44 C 0.6665(2) 0.21212(16) 0.40871(10) 0.0331 1.0000 Uani . . . . . . .
C45 C 0.5415(2) 0.19975(17) 0.44890(10) 0.0351 1.0000 Uani . . . . . . .
C46 C 0.0937(2) 0.47885(16) 0.28558(10) 0.0349 1.0000 Uani . . . . . . .
C47 C 0.1796(2) 0.53458(17) 0.23699(10) 0.0352 1.0000 Uani . . . . . . .
O48 O 0.63757(14) 0.28756(11) 0.23214(7) 0.0326 1.0000 Uani . . . . . . .
C49 C 0.5095(2) 0.29377(14) 0.23481(9) 0.0242 1.0000 Uani . . . . . . .
N50 N 0.44682(17) 0.28608(12) 0.19176(7) 0.0266 1.0000 Uani . . . . . . .
C51 C 0.5274(2) 0.26797(17) 0.13691(9) 0.0337 1.0000 Uani . . . . . . .
C52 C 0.6047(2) 0.35699(18) 0.09758(10) 0.0385 1.0000 Uani . . . . . . .
O53 O 0.50601(18) 0.43551(13) 0.09163(8) 0.0448 1.0000 Uani . . . . . . .
C54 C 0.5522(3) 0.52571(18) 0.05968(10) 0.0387 1.0000 Uani . . . . . . .
C55 C 0.4590(3) 0.6024(2) 0.06502(12) 0.0453 1.0000 Uani . . . . . . .
C56 C 0.4931(3) 0.6957(2) 0.03319(12) 0.0451 1.0000 Uani . . . . . . .
C57 C 0.6229(3) 0.71296(18) -0.00462(10) 0.0374 1.0000 Uani . . . . . . .
O58 O 0.64522(18) 0.80880(13) -0.03422(8) 0.0427 1.0000 Uani . . . . . . .
C59 C 0.7672(3) 0.83039(18) -0.07964(11) 0.0410 1.0000 Uani . . . . . . .
C60 C 0.7701(3) 0.93894(18) -0.10061(11) 0.0421 1.0000 Uani . . . . . . .
O61 O 0.80440(18) 0.97309(11) -0.05408(7) 0.0368 1.0000 Uani . . . . . . .
C62 C 0.7855(3) 1.07497(16) -0.06414(11) 0.0392 1.0000 Uani . . . . . . .
C63 C 0.8588(3) 1.10919(17) -0.02412(10) 0.0390 1.0000 Uani . . . . . . .
O64 O 0.79684(17) 1.06770(11) 0.03615(7) 0.0361 1.0000 Uani . . . . . . .
C65 C 0.8503(3) 1.10749(16) 0.07561(11) 0.0371 1.0000 Uani . . . . . . .
C66 C 0.7990(3) 1.05001(16) 0.13801(11) 0.0373 1.0000 Uani . . . . . . .
O67 O 0.87754(17) 0.95969(11) 0.14694(7) 0.0391 1.0000 Uani . . . . . . .
C68 C 0.8369(2) 0.89170(16) 0.20028(10) 0.0324 1.0000 Uani . . . . . . .
C69 C 0.7353(2) 0.90903(16) 0.24643(10) 0.0340 1.0000 Uani . . . . . . .
C70 C 0.6957(2) 0.83335(17) 0.29713(10) 0.0350 1.0000 Uani . . . . . . .
C71 C 0.7574(2) 0.74180(16) 0.30075(10) 0.0309 1.0000 Uani . . . . . . .
O72 O 0.71713(16) 0.66102(11) 0.34667(7) 0.0357 1.0000 Uani . . . . . . .
C73 C 0.5876(2) 0.67061(17) 0.38554(10) 0.0361 1.0000 Uani . . . . . . .
C74 C 0.5432(2) 0.57004(16) 0.42038(10) 0.0332 1.0000 Uani . . . . . . .
N75 N 0.49996(19) 0.51432(13) 0.38367(8) 0.0300 1.0000 Uani . . . . . . .
C76 C 0.4064(2) 0.44512(15) 0.40918(9) 0.0271 1.0000 Uani . . . . . . .
O77 O 0.34932(17) 0.42803(12) 0.46185(7) 0.0383 1.0000 Uani . . . . . . .
C78 C 0.3715(2) 0.38380(14) 0.37166(8) 0.0243 1.0000 Uani . . . . . . .
C79 C 0.4558(2) 0.37265(14) 0.31924(9) 0.0248 1.0000 Uani . . . . . . .
C80 C 0.41546(19) 0.30977(14) 0.28995(8) 0.0230 1.0000 Uani . . . . . . .
C81 C 0.2940(2) 0.25977(14) 0.31370(9) 0.0247 1.0000 Uani . . . . . . .
N82 N 0.21447(16) 0.27081(12) 0.36528(7) 0.0243 1.0000 Uani . . . . . . .
C83 C 0.2517(2) 0.33021(14) 0.39451(9) 0.0249 1.0000 Uani . . . . . . .
C84 C 0.0822(2) 0.21803(16) 0.38859(10) 0.0323 1.0000 Uani . . . . . . .
C85 C 0.8644(2) 0.72556(16) 0.25536(10) 0.0322 1.0000 Uani . . . . . . .
C86 C 0.9042(2) 0.80025(16) 0.20567(10) 0.0336 1.0000 Uani . . . . . . .
C87 C 0.7173(3) 0.63714(19) -0.00961(11) 0.0431 1.0000 Uani . . . . . . .
C88 C 0.6823(3) 0.54275(19) 0.02291(11) 0.0431 1.0000 Uani . . . . . . .
O89 O 0.7055(3) 0.85608(13) 0.07527(8) 0.0609 1.0000 Uani . . . . . . .
H112 H 0.5282 0.8015 0.2188 0.0378 1.0000 Uiso R . . . . . .
H111 H 0.4764 0.6970 0.2558 0.0391 1.0000 Uiso R . . . . . .
H122 H 0.3039 0.8002 0.2052 0.0467 1.0000 Uiso R . . . . . .
H121 H 0.3981 0.7938 0.1445 0.0444 1.0000 Uiso R . . . . . .
H151 H 0.2286 0.7081 0.2946 0.0447 1.0000 Uiso R . . . . . .
H161 H 0.0856 0.6153 0.3757 0.0423 1.0000 Uiso R . . . . . .
H191 H 0.0179 0.4857 0.4529 0.0412 1.0000 Uiso R . . . . . .
H192 H -0.1202 0.5405 0.4305 0.0422 1.0000 Uiso R . . . . . .
H201 H -0.2033 0.4283 0.5146 0.0459 1.0000 Uiso R . . . . . .
H202 H -0.2253 0.3794 0.4649 0.0471 1.0000 Uiso R . . . . . .
H221 H -0.2040 0.2713 0.5783 0.0521 1.0000 Uiso R . . . . . .
H222 H -0.2053 0.2153 0.5288 0.0521 1.0000 Uiso R . . . . . .
H231 H 0.0206 0.1987 0.5898 0.0578 1.0000 Uiso R . . . . . .
H232 H -0.0959 0.1188 0.6083 0.0597 1.0000 Uiso R . . . . . .
H252 H 0.1643 0.0657 0.5840 0.0659 1.0000 Uiso R . . . . . .
H251 H 0.0799 -0.0123 0.5675 0.0655 1.0000 Uiso R . . . . . .
H262 H 0.2998 -0.0186 0.5152 0.0560 1.0000 Uiso R . . . . . .
H261 H 0.2066 0.0423 0.4675 0.0554 1.0000 Uiso R . . . . . .
H291 H 0.4236 0.0252 0.4115 0.0442 1.0000 Uiso R . . . . . .
H301 H 0.6334 0.0474 0.3430 0.0380 1.0000 Uiso R . . . . . .
H332 H 0.8877 0.0552 0.2989 0.0358 1.0000 Uiso R . . . . . .
H331 H 0.7762 0.1253 0.2659 0.0356 1.0000 Uiso R . . . . . .
H341 H 1.0574 0.1762 0.2583 0.0404 1.0000 Uiso R . . . . . .
H342 H 1.0107 0.1364 0.2085 0.0399 1.0000 Uiso R . . . . . .
H391 H 0.7917 0.4366 0.2234 0.0318 1.0000 Uiso R . . . . . .
H411 H 0.8494 0.6960 0.1015 0.0472 1.0000 Uiso R . . . . . .
H421 H 1.0545 0.6373 0.0548 0.0493 1.0000 Uiso R . . . . . .
H431 H 1.1358 0.4793 0.0914 0.0444 1.0000 Uiso R . . . . . .
H441 H 0.7269 0.2608 0.4075 0.0415 1.0000 Uiso R . . . . . .
H451 H 0.5152 0.2383 0.4753 0.0441 1.0000 Uiso R . . . . . .
H461 H 0.0588 0.4209 0.2828 0.0424 1.0000 Uiso R . . . . . .
H471 H 0.2013 0.5126 0.2028 0.0419 1.0000 Uiso R . . . . . .
H512 H 0.5927 0.2127 0.1475 0.0445 1.0000 Uiso R . . . . . .
H511 H 0.4609 0.2480 0.1163 0.0427 1.0000 Uiso R . . . . . .
H521 H 0.6773 0.3793 0.1134 0.0423 1.0000 Uiso R . . . . . .
H522 H 0.6462 0.3436 0.0591 0.0473 1.0000 Uiso R . . . . . .
H551 H 0.3684 0.5919 0.0918 0.0551 1.0000 Uiso R . . . . . .
H561 H 0.4314 0.7505 0.0366 0.0555 1.0000 Uiso R . . . . . .
H592 H 0.8539 0.8042 -0.0638 0.0498 1.0000 Uiso R . . . . . .
H591 H 0.7602 0.8022 -0.1116 0.0500 1.0000 Uiso R . . . . . .
H601 H 0.8424 0.9586 -0.1366 0.0497 1.0000 Uiso R . . . . . .
H602 H 0.6796 0.9670 -0.1085 0.0510 1.0000 Uiso R . . . . . .
H622 H 0.8249 1.1098 -0.1066 0.0490 1.0000 Uiso R . . . . . .
H621 H 0.6818 1.0886 -0.0543 0.0489 1.0000 Uiso R . . . . . .
H631 H 0.8447 1.1807 -0.0320 0.0461 1.0000 Uiso R . . . . . .
H632 H 0.9569 1.0912 -0.0299 0.0459 1.0000 Uiso R . . . . . .
H651 H 0.8152 1.1749 0.0717 0.0440 1.0000 Uiso R . . . . . .
H652 H 0.9525 1.1054 0.0673 0.0437 1.0000 Uiso R . . . . . .
H661 H 0.8163 1.0865 0.1652 0.0472 1.0000 Uiso R . . . . . .
H662 H 0.6978 1.0371 0.1452 0.0464 1.0000 Uiso R . . . . . .
H691 H 0.6891 0.9703 0.2439 0.0427 1.0000 Uiso R . . . . . .
H701 H 0.6229 0.8479 0.3272 0.0421 1.0000 Uiso R . . . . . .
H731 H 0.5994 0.7068 0.4132 0.0439 1.0000 Uiso R . . . . . .
H732 H 0.5181 0.6998 0.3630 0.0455 1.0000 Uiso R . . . . . .
H742 H 0.6230 0.5357 0.4385 0.0435 1.0000 Uiso R . . . . . .
H741 H 0.4658 0.5760 0.4522 0.0424 1.0000 Uiso R . . . . . .
H791 H 0.5422 0.4072 0.3021 0.0293 1.0000 Uiso R . . . . . .
H811 H 0.2621 0.2182 0.2959 0.0306 1.0000 Uiso R . . . . . .
H831 H 0.1944 0.3338 0.4296 0.0295 1.0000 Uiso R . . . . . .
H843 H 0.0601 0.2071 0.4305 0.0516 1.0000 Uiso R . . . . . .
H842 H 0.0960 0.1565 0.3779 0.0515 1.0000 Uiso R . . . . . .
H841 H 0.0092 0.2558 0.3692 0.0504 1.0000 Uiso R . . . . . .
H851 H 0.9065 0.6621 0.2586 0.0398 1.0000 Uiso R . . . . . .
H861 H 0.9758 0.7898 0.1743 0.0416 1.0000 Uiso R . . . . . .
H871 H 0.8049 0.6484 -0.0352 0.0529 1.0000 Uiso R . . . . . .
H881 H 0.7553 0.4917 0.0201 0.0547 1.0000 Uiso R . . . . . .
H751 H 0.5320 0.5281 0.3461 0.0365 1.0000 Uiso R . . . . . .
H101 H 0.6488 0.7256 0.1470 0.0409 1.0000 Uiso R . . . . . .
H351 H 0.8474 0.2871 0.2128 0.0359 1.0000 Uiso R . . . . . .
H892 H 0.7511 0.9016 0.0781 0.0924 1.0000 Uiso R . . . . . .
H891 H 0.6972 0.8748 0.0407 0.0930 1.0000 Uiso R . . . . . .
H501 H 0.3547 0.2991 0.1929 0.0381 1.0000 Uiso R . . . . . .

loop_
_atom_site_aniso_label
_atom_site_aniso_U_11
_atom_site_aniso_U_22
_atom_site_aniso_U_33
_atom_site_aniso_U_23
_atom_site_aniso_U_13
_atom_site_aniso_U_12
P1 0.0357(3) 0.0300(3) 0.0443(3) -0.0143(2) -0.0101(2) 0.0088(2)
F2 0.0396(8) 0.1057(15) 0.0785(12) -0.0545(11) -0.0218(8) 0.0058(9)
F3 0.0554(9) 0.0549(9) 0.0553(9) -0.0250(8) 0.0052(7) 0.0086(7)
F4 0.0569(9) 0.0443(8) 0.0543(9) -0.0247(7) -0.0088(7) 0.0140(7)
F5 0.0398(8) 0.0349(7) 0.0635(10) -0.0051(7) -0.0053(7) 0.0080(6)
F6 0.0526(10) 0.0567(10) 0.0919(14) -0.0271(10) -0.0099(9) -0.0185(8)
F7 0.0994(15) 0.0586(11) 0.0612(11) 0.0061(9) -0.0047(10) 0.0408(11)
O8 0.0365(8) 0.0264(7) 0.0310(8) -0.0024(6) 0.0017(6) 0.0025(6)
C9 0.0285(10) 0.0239(9) 0.0300(10) -0.0062(8) -0.0067(8) -0.0018(8)
N10 0.0308(9) 0.0283(9) 0.0300(9) -0.0028(7) -0.0060(7) 0.0004(7)
C11 0.0339(11) 0.0240(10) 0.0370(11) -0.0077(8) -0.0101(9) 0.0033(8)
C12 0.0353(12) 0.0358(12) 0.0390(12) -0.0052(10) -0.0123(10) 0.0032(9)
O13 0.0373(9) 0.0523(10) 0.0370(9) -0.0152(8) -0.0074(7) -0.0095(7)
C14 0.0295(10) 0.0408(12) 0.0355(11) -0.0115(9) -0.0108(9) 0.0008(9)
C15 0.0344(11) 0.0397(12) 0.0417(12) -0.0182(10) -0.0098(10) -0.0012(9)
C16 0.0362(11) 0.0364(11) 0.0361(11) -0.0152(9) -0.0125(9) 0.0037(9)
C17 0.0324(11) 0.0338(11) 0.0339(11) -0.0090(9) -0.0135(9) 0.0055(9)
O18 0.0452(9) 0.0329(8) 0.0334(8) -0.0099(6) -0.0114(7) -0.0005(7)
C19 0.0370(12) 0.0358(12) 0.0392(12) -0.0162(10) -0.0072(10) 0.0032(9)
C20 0.0323(11) 0.0390(12) 0.0437(13) -0.0149(10) -0.0064(10) 0.0055(9)
O21 0.0320(8) 0.0450(9) 0.0378(9) -0.0044(7) -0.0015(7) 0.0032(7)
C22 0.0351(12) 0.0466(14) 0.0398(13) -0.0075(11) 0.0051(10) 0.0035(10)
C23 0.0466(14) 0.0547(16) 0.0333(12) -0.0003(11) 0.0024(11) 0.0060(12)
O24 0.0378(9) 0.0587(11) 0.0350(9) 0.0001(8) 0.0010(7) 0.0173(8)
C25 0.0384(13) 0.0557(16) 0.0443(14) 0.0117(12) 0.0035(11) 0.0104(12)
C26 0.0334(12) 0.0394(13) 0.0468(14) 0.0071(11) -0.0002(10) 0.0081(10)
O27 0.0361(9) 0.0436(9) 0.0428(9) -0.0040(8) 0.0063(7) 0.0053(7)
C28 0.0305(11) 0.0356(11) 0.0300(11) 0.0017(9) -0.0033(9) 0.0073(9)
C29 0.0308(11) 0.0360(11) 0.0361(12) -0.0044(9) -0.0064(9) -0.0008(9)
C30 0.0319(11) 0.0336(11) 0.0281(10) -0.0068(8) -0.0057(8) 0.0002(8)
C31 0.0278(10) 0.0309(10) 0.0258(10) -0.0040(8) -0.0068(8) 0.0027(8)
O32 0.0269(7) 0.0392(8) 0.0311(8) -0.0128(6) -0.0044(6) -0.0027(6)
C33 0.0304(10) 0.0289(10) 0.0323(11) -0.0091(8) -0.0064(8) 0.0036(8)
C34 0.0257(10) 0.0335(11) 0.0339(11) -0.0074(9) -0.0046(8) 0.0049(8)
N35 0.0195(8) 0.0327(9) 0.0379(10) -0.0040(8) -0.0051(7) 0.0030(7)
C36 0.0201(9) 0.0355(11) 0.0297(10) -0.0126(8) -0.0025(8) 0.0000(8)
O37 0.0210(7) 0.0429(9) 0.0521(10) -0.0153(8) -0.0044(7) 0.0005(6)
C38 0.0255(9) 0.0323(10) 0.0273(10) -0.0094(8) -0.0048(8) -0.0029(8)
C39 0.0250(9) 0.0303(10) 0.0253(9) -0.0052(8) -0.0045(8) -0.0039(8)
C40 0.0291(10) 0.0283(10) 0.0261(10) -0.0058(8) -0.0038(8) -0.0029(8)
C41 0.0445(13) 0.0285(11) 0.0325(11) -0.0016(9) -0.0012(10) -0.0037(9)
C42 0.0477(14) 0.0369(12) 0.0318(12) -0.0018(9) 0.0080(10) -0.0084(10)
C43 0.0328(11) 0.0406(12) 0.0326(11) -0.0122(9) 0.0032(9) -0.0061(9)
C44 0.0338(11) 0.0335(11) 0.0331(11) -0.0083(9) -0.0105(9) 0.0018(9)
C45 0.0380(12) 0.0360(11) 0.0301(11) -0.0099(9) -0.0064(9) 0.0107(9)
C46 0.0401(12) 0.0320(11) 0.0382(12) -0.0122(9) -0.0179(10) 0.0034(9)
C47 0.0356(11) 0.0415(12) 0.0357(11) -0.0174(10) -0.0154(9) 0.0054(9)
O48 0.0198(7) 0.0434(9) 0.0347(8) -0.0113(7) -0.0047(6) 0.0008(6)
C49 0.0227(9) 0.0223(9) 0.0264(9) -0.0044(7) -0.0048(7) -0.0001(7)
N50 0.0228(8) 0.0322(9) 0.0266(8) -0.0106(7) -0.0040(6) -0.0018(7)
C51 0.0338(11) 0.0416(12) 0.0272(10) -0.0138(9) -0.0009(8) -0.0039(9)
C52 0.0373(12) 0.0458(13) 0.0290(11) -0.0094(10) 0.0003(9) 0.0020(10)
O53 0.0368(9) 0.0461(10) 0.0441(10) -0.0034(8) -0.0004(7) -0.0043(7)
C54 0.0381(12) 0.0449(13) 0.0306(11) -0.0059(10) -0.0032(9) -0.0076(10)
C55 0.0387(13) 0.0506(15) 0.0434(14) -0.0133(11) 0.0034(11) -0.0058(11)
C56 0.0398(13) 0.0457(14) 0.0496(15) -0.0181(12) 0.0012(11) -0.0044(11)
C57 0.0413(12) 0.0425(13) 0.0314(11) -0.0132(10) -0.0046(9) -0.0110(10)
O58 0.0431(9) 0.0425(9) 0.0407(9) -0.0116(7) 0.0008(7) -0.0088(7)
C59 0.0429(13) 0.0454(14) 0.0362(12) -0.0135(10) -0.0023(10) -0.0119(11)
C60 0.0503(14) 0.0461(14) 0.0309(12) -0.0073(10) -0.0108(10) -0.0086(11)
O61 0.0470(9) 0.0312(8) 0.0326(8) -0.0047(6) -0.0127(7) -0.0010(7)
C62 0.0501(14) 0.0293(11) 0.0349(12) 0.0004(9) -0.0128(10) 0.0009(10)
C63 0.0468(13) 0.0289(11) 0.0375(12) -0.0003(9) -0.0084(10) -0.0047(9)
O64 0.0394(8) 0.0344(8) 0.0337(8) -0.0055(7) -0.0073(7) -0.0069(7)
C65 0.0439(13) 0.0274(10) 0.0434(13) -0.0100(9) -0.0148(10) -0.0005(9)
C66 0.0447(13) 0.0287(11) 0.0403(12) -0.0113(9) -0.0112(10) 0.0038(9)
O67 0.0413(9) 0.0322(8) 0.0359(8) -0.0011(7) -0.0016(7) 0.0048(7)
C68 0.0295(10) 0.0327(11) 0.0330(11) -0.0049(9) -0.0053(8) -0.0029(8)
C69 0.0331(11) 0.0308(11) 0.0398(12) -0.0114(9) -0.0073(9) -0.0012(9)
C70 0.0336(11) 0.0377(12) 0.0359(12) -0.0154(9) -0.0020(9) -0.0046(9)
C71 0.0284(10) 0.0333(11) 0.0315(11) -0.0067(9) -0.0064(8) -0.0076(8)
O72 0.0332(8) 0.0343(8) 0.0349(8) -0.0044(7) 0.0004(6) -0.0056(6)
C73 0.0355(11) 0.0368(12) 0.0358(12) -0.0123(9) 0.0008(9) -0.0081(9)
C74 0.0368(11) 0.0367(11) 0.0283(10) -0.0107(9) -0.0051(9) -0.0084(9)
N75 0.0328(9) 0.0332(9) 0.0253(8) -0.0103(7) -0.0021(7) -0.0065(7)
C76 0.0261(9) 0.0302(10) 0.0264(10) -0.0094(8) -0.0052(8) -0.0010(8)
O77 0.0438(9) 0.0456(9) 0.0270(8) -0.0133(7) 0.0008(7) -0.0141(7)
C78 0.0232(9) 0.0253(9) 0.0238(9) -0.0042(7) -0.0069(7) 0.0013(7)
C79 0.0224(9) 0.0267(9) 0.0249(9) -0.0051(7) -0.0057(7) -0.0004(7)
C80 0.0217(9) 0.0237(9) 0.0225(9) -0.0034(7) -0.0060(7) 0.0022(7)
C81 0.0232(9) 0.0269(9) 0.0247(9) -0.0072(8) -0.0056(7) 0.0000(7)
N82 0.0207(8) 0.0259(8) 0.0255(8) -0.0048(6) -0.0043(6) -0.0014(6)
C83 0.0239(9) 0.0259(9) 0.0240(9) -0.0050(7) -0.0057(7) 0.0026(7)
C84 0.0256(10) 0.0358(11) 0.0345(11) -0.0101(9) 0.0010(8) -0.0082(8)
C85 0.0275(10) 0.0331(11) 0.0346(11) -0.0064(9) -0.0062(8) 0.0011(8)
C86 0.0302(10) 0.0326(11) 0.0347(11) -0.0049(9) -0.0042(9) 0.0011(8)
C87 0.0426(13) 0.0482(14) 0.0355(12) -0.0100(11) 0.0025(10) -0.0102(11)
C88 0.0427(13) 0.0448(14) 0.0382(13) -0.0093(11) 0.0002(10) -0.0046(11)
O89 0.1119(18) 0.0362(10) 0.0332(9) 0.0004(7) -0.0144(10) -0.0231(11)

loop_
_atom_type_symbol
_atom_type_scat_dispersion_real
_atom_type_scat_dispersion_imag
_atom_type_scat_Cromer_Mann_a1
_atom_type_scat_Cromer_Mann_b1
_atom_type_scat_Cromer_Mann_a2
_atom_type_scat_Cromer_Mann_b2
_atom_type_scat_Cromer_Mann_a3
_atom_type_scat_Cromer_Mann_b3
_atom_type_scat_Cromer_Mann_a4
_atom_type_scat_Cromer_Mann_b4
_atom_type_scat_Cromer_Mann_c
_atom_type_scat_source
C 0.0033 0.0016 2.3100 20.8439 1.0200 10.2075 1.5886 0.5687 0.8650 51.6512 0.2156 'International Tables Vol C 4.2.6.8 and 6.1.1.4'
H 0.0000 0.0000 0.4930 10.5109 0.3229 26.1257 0.1402 3.1424 0.0408 57.7998 0.0030 'International Tables Vol C 4.2.6.8 and 6.1.1.4'
N 0.0061 0.0033 12.2126 0.0057 3.1322 9.8933 2.0125 28.9975 1.1663 0.5826 -11.5290 'International Tables Vol C 4.2.6.8 and 6.1.1.4'
O 0.0106 0.0060 3.0485 13.2771 2.2868 5.7011 1.5463 0.3239 0.8670 32.9089 0.2508 'International Tables Vol C 4.2.6.8 and 6.1.1.4'
P 0.1023 0.0942 6.4345 1.9067 4.1791 27.1570 1.7800 0.5260 1.4908 68.1645 1.1149 'International Tables Vol C 4.2.6.8 and 6.1.1.4'
F 0.0171 0.0103 3.5392 10.2825 2.6412 4.2944 1.5170 0.2615 1.0243 26.1476 0.2776 'International Tables Vol C 4.2.6.8 and 6.1.1.4'

loop_
_geom_angle_atom_site_label_1
_geom_angle_site_symmetry_1
_geom_angle_atom_site_label_2
_geom_angle_site_symmetry_2
_geom_angle_atom_site_label_3
_geom_angle_site_symmetry_3
_geom_angle
_geom_angle_publ_flag
F2 . P1 . F3 . 89.79(9) yes
F2 . P1 . F4 . 89.65(9) yes
F3 . P1 . F4 . 178.76(9) yes
F2 . P1 . F5 . 89.05(10) yes
F3 . P1 . F5 . 89.40(9) yes
F4 . P1 . F5 . 89.48(8) yes
F2 . P1 . F6 . 178.66(11) yes
F3 . P1 . F6 . 89.60(10) yes
F4 . P1 . F6 . 90.93(10) yes
F5 . P1 . F6 . 89.75(10) yes
F2 . P1 . F7 . 90.99(12) yes
F3 . P1 . F7 . 90.45(10) yes
F4 . P1 . F7 . 90.66(9) yes
F5 . P1 . F7 . 179.85(10) yes
F6 . P1 . F7 . 90.21(12) yes
O8 . C9 . N10 . 122.90(19) yes
O8 . C9 . C40 . 119.78(18) yes
N10 . C9 . C40 . 117.31(18) yes
C9 . N10 . C11 . 122.63(18) yes
C9 . N10 . H101 . 119.7 no
C11 . N10 . H101 . 117.6 no
N10 . C11 . C12 . 112.27(18) yes
N10 . C11 . H112 . 110.9 no
C12 . C11 . H112 . 108.4 no
N10 . C11 . H111 . 108.4 no
C12 . C11 . H111 . 110.2 no
H112 . C11 . H111 . 106.5 no
C11 . C12 . O13 . 112.85(18) yes
C11 . C12 . H122 . 110.5 no
O13 . C12 . H122 . 110.6 no
C11 . C12 . H121 . 109.3 no
O13 . C12 . H121 . 105.5 no
H122 . C12 . H121 . 108.0 no
C12 . O13 . C14 . 118.17(18) yes
O13 . C14 . C15 . 125.8(2) yes
O13 . C14 . C47 . 115.0(2) yes
C15 . C14 . C47 . 119.1(2) yes
C14 . C15 . C16 . 120.3(2) yes
C14 . C15 . H151 . 121.8 no
C16 . C15 . H151 . 117.8 no
C15 . C16 . C17 . 120.1(2) yes
C15 . C16 . H161 . 120.0 no
C17 . C16 . H161 . 119.9 no
C16 . C17 . O18 . 125.1(2) yes
C16 . C17 . C46 . 119.6(2) yes
O18 . C17 . C46 . 115.2(2) yes
C17 . O18 . C19 . 116.34(17) yes
O18 . C19 . C20 . 108.32(18) yes
O18 . C19 . H191 . 108.9 no
C20 . C19 . H191 . 109.5 no
O18 . C19 . H192 . 110.0 no
C20 . C19 . H192 . 111.0 no
H191 . C19 . H192 . 109.1 no
C19 . C20 . O21 . 109.39(18) yes
C19 . C20 . H201 . 107.7 no
O21 . C20 . H201 . 110.8 no
C19 . C20 . H202 . 110.0 no
O21 . C20 . H202 . 110.4 no
H201 . C20 . H202 . 108.5 no
C20 . O21 . C22 . 111.75(17) yes
O21 . C22 . C23 . 109.3(2) yes
O21 . C22 . H221 . 109.0 no
C23 . C22 . H221 . 109.4 no
O21 . C22 . H222 . 110.4 no
C23 . C22 . H222 . 110.1 no
H221 . C22 . H222 . 108.7 no
C22 . C23 . O24 . 108.0(2) yes
C22 . C23 . H231 . 110.0 no
O24 . C23 . H231 . 107.9 no
C22 . C23 . H232 . 111.4 no
O24 . C23 . H232 . 109.8 no
H231 . C23 . H232 . 109.6 no
C23 . O24 . C25 . 112.7(2) yes
O24 . C25 . C26 . 108.3(2) yes
O24 . C25 . H252 . 110.1 no
C26 . C25 . H252 . 109.1 no
O24 . C25 . H251 . 110.4 no
C26 . C25 . H251 . 107.7 no
H252 . C25 . H251 . 111.1 no
C25 . C26 . O27 . 106.3(2) yes
C25 . C26 . H262 . 108.7 no
O27 . C26 . H262 . 111.0 no
C25 . C26 . H261 . 110.4 no
O27 . C26 . H261 . 108.6 no
H262 . C26 . H261 . 111.8 no
C26 . O27 . C28 . 117.36(19) yes
O27 . C28 . C29 . 124.6(2) yes
O27 . C28 . C45 . 115.8(2) yes
C29 . C28 . C45 . 119.6(2) yes
C28 . C29 . C30 . 120.1(2) yes
C28 . C29 . H291 . 119.2 no
C30 . C29 . H291 . 120.7 no
C29 . C30 . C31 . 120.4(2) yes
C29 . C30 . H301 . 120.6 no
C31 . C30 . H301 . 118.9 no
C30 . C31 . O32 . 124.56(19) yes
C30 . C31 . C44 . 119.5(2) yes
O32 . C31 . C44 . 115.90(19) yes
C31 . O32 . C33 . 117.06(16) yes
O32 . C33 . C34 . 107.22(17) yes
O32 . C33 . H332 . 110.9 no
C34 . C33 . H332 . 107.9 no
O32 . C33 . H331 . 110.7 no
C34 . C33 . H331 . 110.8 no
H332 . C33 . H331 . 109.3 no
C33 . C34 . N35 . 110.39(17) yes
C33 . C34 . H341 . 110.2 no
N35 . C34 . H341 . 108.7 no
C33 . C34 . H342 . 109.3 no
N35 . C34 . H342 . 109.9 no
H341 . C34 . H342 . 108.3 no
C34 . N35 . C36 . 122.13(17) yes
C34 . N35 . H351 . 118.4 no
C36 . N35 . H351 . 119.5 no
N35 . C36 . O37 . 122.5(2) yes
N35 . C36 . C38 . 116.74(17) yes
O37 . C36 . C38 . 120.76(19) yes
C36 . C38 . C39 . 121.67(18) yes
C36 . C38 . C43 . 118.58(19) yes
C39 . C38 . C43 . 119.6(2) yes
C38 . C39 . C40 . 120.94(19) yes
C38 . C39 . H391 . 120.9 no
C40 . C39 . H391 . 118.1 no
C9 . C40 . C39 . 116.97(18) yes
C9 . C40 . C41 . 124.01(19) yes
C39 . C40 . C41 . 118.9(2) yes
C40 . C41 . C42 . 120.1(2) yes
C40 . C41 . H411 . 122.1 no
C42 . C41 . H411 . 117.8 no
C41 . C42 . C43 . 121.1(2) yes
C41 . C42 . H421 . 119.6 no
C43 . C42 . H421 . 119.3 no
C38 . C43 . C42 . 119.4(2) yes
C38 . C43 . H431 . 119.8 no
C42 . C43 . H431 . 120.8 no
C31 . C44 . C45 . 120.1(2) yes
C31 . C44 . H441 . 119.8 no
C45 . C44 . H441 . 120.1 no
C28 . C45 . C44 . 120.4(2) yes
C28 . C45 . H451 . 118.1 no
C44 . C45 . H451 . 121.6 no
C17 . C46 . C47 . 119.9(2) yes
C17 . C46 . H461 . 120.7 no
C47 . C46 . H461 . 119.5 no
C14 . C47 . C46 . 120.9(2) yes
C14 . C47 . H471 . 121.3 no
C46 . C47 . H471 . 117.8 no
O48 . C49 . N50 . 124.18(19) yes
O48 . C49 . C80 . 119.43(17) yes
N50 . C49 . C80 . 116.38(16) yes
C49 . N50 . C51 . 121.13(17) yes
C49 . N50 . H501 . 122.0 no
C51 . N50 . H501 . 116.4 no
N50 . C51 . C52 . 112.01(18) yes
N50 . C51 . H512 . 107.8 no
C52 . C51 . H512 . 111.3 no
N50 . C51 . H511 . 107.2 no
C52 . C51 . H511 . 110.6 no
H512 . C51 . H511 . 107.7 no
C51 . C52 . O53 . 107.18(18) yes
C51 . C52 . H521 . 116.2 no
O53 . C52 . H521 . 103.8 no
C51 . C52 . H522 . 108.4 no
O53 . C52 . H522 . 111.9 no
H521 . C52 . H522 . 109.2 no
C52 . O53 . C54 . 118.25(19) yes
O53 . C54 . C55 . 115.7(2) yes
O53 . C54 . C88 . 124.3(2) yes
C55 . C54 . C88 . 119.9(2) yes
C54 . C55 . C56 . 120.5(2) yes
C54 . C55 . H551 . 120.9 no
C56 . C55 . H551 . 118.6 no
C55 . C56 . C57 . 119.8(2) yes
C55 . C56 . H561 . 122.3 no
C57 . C56 . H561 . 117.9 no
C56 . C57 . O58 . 114.7(2) yes
C56 . C57 . C87 . 120.1(2) yes
O58 . C57 . C87 . 125.1(2) yes
C57 . O58 . C59 . 117.75(19) yes
O58 . C59 . C60 . 106.1(2) yes
O58 . C59 . H592 . 111.1 no
C60 . C59 . H592 . 110.1 no
O58 . C59 . H591 . 109.5 no
C60 . C59 . H591 . 110.8 no
H592 . C59 . H591 . 109.3 no
C59 . C60 . O61 . 106.93(19) yes
C59 . C60 . H601 . 110.1 no
O61 . C60 . H601 . 109.4 no
C59 . C60 . H602 . 111.5 no
O61 . C60 . H602 . 108.9 no
H601 . C60 . H602 . 109.9 no
C60 . O61 . C62 . 112.04(17) yes
O61 . C62 . C63 . 109.32(18) yes
O61 . C62 . H622 . 111.7 no
C63 . C62 . H622 . 108.3 no
O61 . C62 . H621 . 106.6 no
C63 . C62 . H621 . 110.1 no
H622 . C62 . H621 . 110.7 no
C62 . C63 . O64 . 109.47(19) yes
C62 . C63 . H631 . 108.1 no
O64 . C63 . H631 . 107.8 no
C62 . C63 . H632 . 111.8 no
O64 . C63 . H632 . 108.7 no
H631 . C63 . H632 . 110.9 no
C63 . O64 . C65 . 111.65(17) yes
O64 . C65 . C66 . 108.87(18) yes
O64 . C65 . H651 . 109.2 no
C66 . C65 . H651 . 108.5 no
O64 . C65 . H652 . 110.9 no
C66 . C65 . H652 . 109.4 no
H651 . C65 . H652 . 109.9 no
C65 . C66 . O67 . 107.44(19) yes
C65 . C66 . H661 . 108.5 no
O67 . C66 . H661 . 109.8 no
C65 . C66 . H662 . 111.8 no
O67 . C66 . H662 . 109.4 no
H661 . C66 . H662 . 109.8 no
C66 . O67 . C68 . 116.60(18) yes
O67 . C68 . C69 . 124.2(2) yes
O67 . C68 . C86 . 115.88(19) yes
C69 . C68 . C86 . 119.9(2) yes
C68 . C69 . C70 . 119.7(2) yes
C68 . C69 . H691 . 121.4 no
C70 . C69 . H691 . 118.9 no
C69 . C70 . C71 . 120.0(2) yes
C69 . C70 . H701 . 116.8 no
C71 . C70 . H701 . 123.1 no
C70 . C71 . O72 . 124.1(2) yes
C70 . C71 . C85 . 120.2(2) yes
O72 . C71 . C85 . 115.65(19) yes
C71 . O72 . C73 . 116.16(17) yes
O72 . C73 . C74 . 107.58(18) yes
O72 . C73 . H731 . 110.6 no
C74 . C73 . H731 . 108.3 no
O72 . C73 . H732 . 109.8 no
C74 . C73 . H732 . 108.5 no
H731 . C73 . H732 . 112.0 no
C73 . C74 . N75 . 112.54(18) yes
C73 . C74 . H742 . 108.2 no
N75 . C74 . H742 . 110.1 no
C73 . C74 . H741 . 108.2 no
N75 . C74 . H741 . 109.5 no
H742 . C74 . H741 . 108.2 no
C74 . N75 . C76 . 118.91(17) yes
C74 . N75 . H751 . 120.0 no
C76 . N75 . H751 . 121.0 no
N75 . C76 . O77 . 123.40(19) yes
N75 . C76 . C78 . 118.02(17) yes
O77 . C76 . C78 . 118.57(18) yes
C76 . C78 . C79 . 124.45(18) yes
C76 . C78 . C83 . 116.14(17) yes
C79 . C78 . C83 . 119.22(18) yes
C78 . C79 . C80 . 119.10(18) yes
C78 . C79 . H791 . 122.2 no
C80 . C79 . H791 . 118.7 no
C49 . C80 . C79 . 119.37(17) yes
C49 . C80 . C81 . 121.03(17) yes
C79 . C80 . C81 . 119.51(18) yes
C80 . C81 . N82 . 120.31(18) yes
C80 . C81 . H811 . 122.9 no
N82 . C81 . H811 . 116.8 no
C81 . N82 . C83 . 121.28(17) yes
C81 . N82 . C84 . 118.78(16) yes
C83 . N82 . C84 . 119.92(17) yes
C78 . C83 . N82 . 120.53(18) yes
C78 . C83 . H831 . 122.2 no
N82 . C83 . H831 . 117.2 no
N82 . C84 . H843 . 109.6 no
N82 . C84 . H842 . 107.7 no
H843 . C84 . H842 . 110.1 no
N82 . C84 . H841 . 108.4 no
H843 . C84 . H841 . 112.4 no
H842 . C84 . H841 . 108.5 no
C71 . C85 . C86 . 119.7(2) yes
C71 . C85 . H851 . 119.3 no
C86 . C85 . H851 . 121.0 no
C68 . C86 . C85 . 120.4(2) yes
C68 . C86 . H861 . 119.2 no
C85 . C86 . H861 . 120.4 no
C57 . C87 . C88 . 119.7(2) yes
C57 . C87 . H871 . 120.5 no
C88 . C87 . H871 . 119.8 no
C87 . C88 . C54 . 119.9(2) yes
C87 . C88 . H881 . 116.8 no
C54 . C88 . H881 . 123.1 no
H892 . O89 . H891 . 100.5 no

loop_
_geom_bond_atom_site_label_1
_geom_bond_site_symmetry_1
_geom_bond_atom_site_label_2
_geom_bond_site_symmetry_2
_geom_bond_distance
_geom_bond_publ_flag
P1 . F2 . 1.5928(17) yes
P1 . F3 . 1.6098(16) yes
P1 . F4 . 1.5933(15) yes
P1 . F5 . 1.5998(15) yes
P1 . F6 . 1.5823(17) yes
P1 . F7 . 1.5876(17) yes
O8 . C9 . 1.237(2) yes
C9 . N10 . 1.337(3) yes
C9 . C40 . 1.505(3) yes
N10 . C11 . 1.453(3) yes
N10 . H101 . 0.836 no
C11 . C12 . 1.512(3) yes
C11 . H112 . 0.977 no
C11 . H111 . 0.997 no
C12 . O13 . 1.428(3) yes
C12 . H122 . 0.961 no
C12 . H121 . 0.978 no
O13 . C14 . 1.375(3) yes
C14 . C15 . 1.383(3) yes
C14 . C47 . 1.389(3) yes
C15 . C16 . 1.396(3) yes
C15 . H151 . 0.930 no
C16 . C17 . 1.382(3) yes
C16 . H161 . 0.935 no
C17 . O18 . 1.382(3) yes
C17 . C46 . 1.394(3) yes
O18 . C19 . 1.432(3) yes
C19 . C20 . 1.501(3) yes
C19 . H191 . 0.992 no
C19 . H192 . 0.988 no
C20 . O21 . 1.418(3) yes
C20 . H201 . 0.964 no
C20 . H202 . 0.984 no
O21 . C22 . 1.422(3) yes
C22 . C23 . 1.497(3) yes
C22 . H221 . 0.975 no
C22 . H222 . 0.984 no
C23 . O24 . 1.422(3) yes
C23 . H231 . 0.965 no
C23 . H232 . 0.981 no
O24 . C25 . 1.423(3) yes
C25 . C26 . 1.507(3) yes
C25 . H252 . 0.978 no
C25 . H251 . 0.972 no
C26 . O27 . 1.429(3) yes
C26 . H262 . 0.992 no
C26 . H261 . 0.966 no
O27 . C28 . 1.376(3) yes
C28 . C29 . 1.381(3) yes
C28 . C45 . 1.394(3) yes
C29 . C30 . 1.394(3) yes
C29 . H291 . 0.919 no
C30 . C31 . 1.382(3) yes
C30 . H301 . 0.913 no
C31 . O32 . 1.376(2) yes
C31 . C44 . 1.394(3) yes
O32 . C33 . 1.428(2) yes
C33 . C34 . 1.508(3) yes
C33 . H332 . 0.976 no
C33 . H331 . 0.979 no
C34 . N35 . 1.459(3) yes
C34 . H341 . 0.974 no
C34 . H342 . 0.996 no
N35 . C36 . 1.332(3) yes
N35 . H351 . 0.873 no
C36 . O37 . 1.238(2) yes
C36 . C38 . 1.498(3) yes
C38 . C39 . 1.393(3) yes
C38 . C43 . 1.397(3) yes
C39 . C40 . 1.395(3) yes
C39 . H391 . 0.962 no
C40 . C41 . 1.392(3) yes
C41 . C42 . 1.390(3) yes
C41 . H411 . 0.930 no
C42 . C43 . 1.382(3) yes
C42 . H421 . 0.944 no
C43 . H431 . 0.940 no
C44 . C45 . 1.380(3) yes
C44 . H441 . 0.938 no
C45 . H451 . 0.926 no
C46 . C47 . 1.379(3) yes
C46 . H461 . 0.943 no
C47 . H471 . 0.927 no
O48 . C49 . 1.234(2) yes
C49 . N50 . 1.326(2) yes
C49 . C80 . 1.500(3) yes
N50 . C51 . 1.455(3) yes
N50 . H501 . 0.898 no
C51 . C52 . 1.517(3) yes
C51 . H512 . 0.983 no
C51 . H511 . 0.988 no
C52 . O53 . 1.411(3) yes
C52 . H521 . 0.975 no
C52 . H522 . 0.985 no
O53 . C54 . 1.369(3) yes
C54 . C55 . 1.378(4) yes
C54 . C88 . 1.387(3) yes
C55 . C56 . 1.375(4) yes
C55 . H551 . 0.976 no
C56 . C57 . 1.395(3) yes
C56 . H561 . 0.957 no
C57 . O58 . 1.374(3) yes
C57 . C87 . 1.374(4) yes
O58 . C59 . 1.429(3) yes
C59 . C60 . 1.497(3) yes
C59 . H592 . 0.997 no
C59 . H591 . 0.967 no
C60 . O61 . 1.428(3) yes
C60 . H601 . 0.985 no
C60 . H602 . 0.970 no
O61 . C62 . 1.412(3) yes
C62 . C63 . 1.495(3) yes
C62 . H622 . 1.011 no
C62 . H621 . 1.006 no
C63 . O64 . 1.424(3) yes
C63 . H631 . 0.991 no
C63 . H632 . 0.960 no
O64 . C65 . 1.417(3) yes
C65 . C66 . 1.499(3) yes
C65 . H651 . 0.981 no
C65 . H652 . 0.975 no
C66 . O67 . 1.431(3) yes
C66 . H661 . 0.978 no
C66 . H662 . 0.990 no
O67 . C68 . 1.383(3) yes
C68 . C69 . 1.383(3) yes
C68 . C86 . 1.397(3) yes
C69 . C70 . 1.399(3) yes
C69 . H691 . 0.942 no
C70 . C71 . 1.380(3) yes
C70 . H701 . 0.952 no
C71 . O72 . 1.381(3) yes
C71 . C85 . 1.395(3) yes
O72 . C73 . 1.427(3) yes
C73 . C74 . 1.503(3) yes
C73 . H731 . 0.966 no
C73 . H732 . 0.949 no
C74 . N75 . 1.465(3) yes
C74 . H742 . 0.996 no
C74 . H741 . 0.970 no
N75 . C76 . 1.335(3) yes
N75 . H751 . 0.860 no
C76 . O77 . 1.231(2) yes
C76 . C78 . 1.506(3) yes
C78 . C79 . 1.387(3) yes
C78 . C83 . 1.384(3) yes
C79 . C80 . 1.396(3) yes
C79 . H791 . 0.971 no
C80 . C81 . 1.374(3) yes
C81 . N82 . 1.352(2) yes
C81 . H811 . 0.920 no
N82 . C83 . 1.342(3) yes
N82 . C84 . 1.479(2) yes
C83 . H831 . 0.917 no
C84 . H843 . 0.949 no
C84 . H842 . 0.969 no
C84 . H841 . 0.972 no
C85 . C86 . 1.377(3) yes
C85 . H851 . 0.953 no
C86 . H861 . 0.947 no
C87 . C88 . 1.395(4) yes
C87 . H871 . 0.941 no
C88 . H881 . 0.980 no
O89 . H892 . 0.841 no
O89 . H891 . 0.811 no

loop_
_geom_hbond_atom_site_label_D
_geom_hbond_site_symmetry_D
_geom_hbond_atom_site_label_H
_geom_hbond_site_symmetry_H
_geom_hbond_atom_site_label_A
_geom_hbond_site_symmetry_A
_geom_hbond_angle_DHA
_geom_hbond_distance_DH
_geom_hbond_distance_HA
_geom_hbond_distance_DA
_geom_hbond_publ_flag
C20 . H201 . O77 2_566 145 0.96 2.52 3.352(3) yes
C33 . H331 . O48 . 121 0.98 2.60 3.219(3) yes
C41 . H411 . O89 . 164 0.93 2.58 3.478(3) yes
C65 . H652 . O61 2_775 156 0.97 2.53 3.447(3) yes
C79 . H791 . O8 . 141 0.97 2.22 3.035(3) yes
C84 . H843 . O24 . 160 0.95 2.33 3.239(3) yes
N75 . H751 . O8 . 176 0.86 2.14 3.002(3) yes
N10 . H101 . O89 . 156 0.84 2.19 2.971(3) yes
N35 . H351 . O48 . 165 0.87 2.00 2.858(3) yes
O89 . H892 . O64 . 142 0.84 2.36 3.066(3) yes
O89 . H892 . O67 . 144 0.84 2.57 3.289(3) yes
O89 . H891 . O58 . 138 0.81 2.38 3.033(3) yes
O89 . H891 . O61 . 143 0.81 2.40 3.085(3) yes
N50 . H501 . O37 1_455 169 0.90 2.00 2.888(3) yes
